data_7052729
loop_
_publ_author_name
'Ahmar, Siawash'
'Nitschke, Christian'
'Vijayaratnam, Niranjan'
'MacDonald, Daniel G.'
'Fenske, Dieter'
'Corrigan, John F.'

_publ_section_title
;
 A ferrocenylmethylselenolate complex of Ag(i): preparation of the
 polyferrocenyl cluster [Ag8(SeCH2Fc)8(PPh3)4] from the new silylated
 reagent FcCH2SeSiMe3
;
_journal_issue 10
_journal_name_full 'New Journal of Chemistry'
_journal_page_first 2013
_journal_paper_doi 10.1039/c1nj20183b
_journal_volume 35
_journal_year 2011
_chemical_formula_sum 'C42 H62 Cl18 Fe2 N4 Se4 Zn2'
_chemical_formula_weight 1819.34
_chemical_name_systematic
;
?
;
_space_group_IT_number 9
_symmetry_cell_setting monoclinic
_symmetry_space_group_name_Hall 'C -2yc'
_symmetry_space_group_name_H-M 'C 1 c 1'
_atom_sites_solution_hydrogens geom
_atom_sites_solution_primary direct
_atom_sites_solution_secondary difmap
_audit_creation_method SHELXL-97
_cell_angle_alpha 90.00
_cell_angle_beta 133.24(3)
_cell_angle_gamma 90.00
_cell_formula_units_Z 4
_cell_length_a 17.346(4)
_cell_length_b 42.440(9)
_cell_length_c 12.596(3)
_cell_measurement_reflns_used 27315
_cell_measurement_temperature 150(2)
_cell_measurement_theta_max 31.74
_cell_measurement_theta_min 3.72
_cell_volume 6755(4)
_computing_cell_refinement 'STOE CRYSALIS '
_computing_data_collection 'STOE CRYSALIS '
_computing_data_reduction 'STOE CRYSALIS '
_computing_molecular_graphics 'Bruker SHELXTL'
_computing_publication_material 'Bruker SHELXTL'
_computing_structure_refinement 'SHELXL-97 (Sheldrick, 1997)'
_computing_structure_solution 'SHELXS-97 (Sheldrick, 1990)'
_diffrn_ambient_temperature 150(2)
_diffrn_measured_fraction_theta_full 0.996
_diffrn_measured_fraction_theta_max 0.700
_diffrn_measurement_device_type 'STOE STADI4 CCD'
_diffrn_measurement_method '\w scans'
_diffrn_radiation_monochromator graphite
_diffrn_radiation_source 'fine-focus sealed tube'
_diffrn_radiation_type MoK\a
_diffrn_radiation_wavelength 0.71073
_diffrn_reflns_av_R_equivalents 0.0490
_diffrn_reflns_av_sigmaI/netI 0.0442
_diffrn_reflns_limit_h_max 22
_diffrn_reflns_limit_h_min -22
_diffrn_reflns_limit_k_max 53
_diffrn_reflns_limit_k_min -40
_diffrn_reflns_limit_l_max 15
_diffrn_reflns_limit_l_min -16
_diffrn_reflns_number 27129
_diffrn_reflns_theta_full 25.00
_diffrn_reflns_theta_max 31.67
_diffrn_reflns_theta_min 3.72
_exptl_absorpt_coefficient_mu 4.023
_exptl_absorpt_correction_type integration
_exptl_crystal_colour orange
_exptl_crystal_density_diffrn 1.789
_exptl_crystal_density_method 'not measured'
_exptl_crystal_description block
_exptl_crystal_F_000 3584
_refine_diff_density_max 1.484
_refine_diff_density_min -2.298
_refine_diff_density_rms 0.402
_refine_ls_abs_structure_details 'Flack H D (1983), Acta Cryst. A39, 876-881'
_refine_ls_abs_structure_Flack -0.016(8)
_refine_ls_extinction_method none
_refine_ls_goodness_of_fit_ref 1.148
_refine_ls_hydrogen_treatment constr
_refine_ls_matrix_type full
_refine_ls_number_parameters 649
_refine_ls_number_reflns 14291
_refine_ls_number_restraints 2
_refine_ls_restrained_S_all 1.148
_refine_ls_R_factor_all 0.0495
_refine_ls_R_factor_gt 0.0414
_refine_ls_shift/su_max 0.002
_refine_ls_shift/su_mean 0.000
_refine_ls_structure_factor_coef Fsqd
_refine_ls_weighting_details 'calc w=1/[\s^2^(Fo^2^)+(0.0861P)^2^+0.0000P] where P=(Fo^2^+2Fc^2^)/3'
_refine_ls_weighting_scheme calc
_refine_ls_wR_factor_gt 0.1058
_refine_ls_wR_factor_ref 0.1312
_reflns_number_gt 13069
_reflns_number_total 14291
_reflns_threshold_expression >2sigma(I)
_cod_data_source_file c1nj20183b.txt
_cod_data_source_block cn321a
_cod_depositor_comments
;
The following automatic conversions were performed:

'_symmetry_cell_setting' value 'Monoclinic' changed to 'monoclinic'
according to /home/saulius/struct/CIF-dictionaries/cif_core.dic
dictionary named 'cif_core.dic' version 2.4.1 from 2010-06-29.

Automatic conversion script
Id: cif_fix_values 1715 2011-07-08 13:25:40Z adriana 
;
_cod_original_cell_volume 6755(2)
_cod_original_sg_symbol_H-M Cc
_cod_database_code 7052729

loop_
_symmetry_equiv_pos_as_xyz
'x, y, z'
'x, -y, z+1/2'
'x+1/2, y+1/2, z'
'x+1/2, -y+1/2, z+1/2'

loop_
_atom_site_label
_atom_site_type_symbol
_atom_site_fract_x
_atom_site_fract_y
_atom_site_fract_z
_atom_site_U_iso_or_equiv
_atom_site_adp_type
_atom_site_occupancy
_atom_site_symmetry_multiplicity
_atom_site_calc_flag
_atom_site_refinement_flags
Se1 Se -0.20557(4) 0.702236(13) 0.34458(6) 0.01965(12) Uani 1 1 d .
Se3 Se 0.11437(4) 0.698907(13) 0.70575(6) 0.01962(12) Uani 1 1 d .
Se2 Se -0.00050(4) 0.554399(13) 0.71159(6) 0.02050(12) Uani 1 1 d .
Se4 Se -0.06359(5) 0.549835(13) 0.33006(6) 0.02424(13) Uani 1 1 d .
Zn1 Zn -0.04277(5) 0.728668(14) 0.53113(7) 0.01714(13) Uani 1 1 d .
Zn2 Zn -0.03137(5) 0.524646(14) 0.52568(7) 0.01812(13) Uani 1 1 d .
Fe2 Fe 0.07974(6) 0.647307(19) 0.32647(9) 0.01917(17) Uani 1 1 d .
Fe1 Fe -0.30259(7) 0.622581(19) 0.51668(9) 0.01994(17) Uani 1 1 d .
C1 C -0.3743(5) 0.64700(15) 0.3285(7) 0.0246(12) Uani 1 1 d .
H1A H -0.3961 0.6382 0.2376 0.030 Uiso 1 1 calc R
C2 C -0.4383(5) 0.64808(15) 0.3626(8) 0.0295(14) Uani 1 1 d .
H2A H -0.5125 0.6402 0.2998 0.035 Uiso 1 1 calc R
C3 C -0.3767(6) 0.66193(15) 0.5012(9) 0.0327(15) Uani 1 1 d .
H3A H -0.4002 0.6655 0.5539 0.039 Uiso 1 1 calc R
C4 C -0.2763(6) 0.67022(14) 0.5539(8) 0.0280(13) Uani 1 1 d .
H4A H -0.2173 0.6805 0.6496 0.034 Uiso 1 1 calc R
C5 C -0.2738(5) 0.66100(13) 0.4480(6) 0.0202(11) Uani 1 1 d .
C6 C -0.1842(5) 0.66458(14) 0.4575(7) 0.0230(12) Uani 1 1 d .
H6A H -0.1783 0.6455 0.4185 0.028 Uiso 1 1 calc R
H6B H -0.1174 0.6670 0.5609 0.028 Uiso 1 1 calc R
C7 C -0.1830(5) 0.59970(16) 0.7062(7) 0.0280(13) Uani 1 1 d .
H7A H -0.1194 0.6098 0.7990 0.034 Uiso 1 1 calc R
C8 C -0.2826(6) 0.59428(16) 0.6636(8) 0.0327(15) Uani 1 1 d .
H8A H -0.3001 0.6000 0.7221 0.039 Uiso 1 1 calc R
C9 C -0.3515(6) 0.57993(16) 0.5268(9) 0.0357(16) Uani 1 1 d .
H9A H -0.4264 0.5737 0.4709 0.043 Uiso 1 1 calc R
C10 C -0.2973(6) 0.57620(15) 0.4788(8) 0.0311(14) Uani 1 1 d .
H10A H -0.3279 0.5670 0.3837 0.037 Uiso 1 1 calc R
C11 C -0.1906(5) 0.58804(13) 0.5918(7) 0.0219(11) Uani 1 1 d .
C12 C -0.1060(5) 0.58819(13) 0.5890(7) 0.0216(11) Uani 1 1 d .
H12A H -0.0697 0.6089 0.6241 0.026 Uiso 1 1 calc R
H12B H -0.1387 0.5854 0.4873 0.026 Uiso 1 1 calc R
C13 C 0.1883(5) 0.67500(15) 0.5055(7) 0.0262(13) Uani 1 1 d .
H13A H 0.2589 0.6679 0.5989 0.031 Uiso 1 1 calc R
C14 C 0.0910(5) 0.67434(13) 0.4726(7) 0.0211(11) Uani 1 1 d .
C15 C 0.0095(5) 0.68589(15) 0.3275(7) 0.0279(13) Uani 1 1 d .
H15A H -0.0671 0.6880 0.2739 0.034 Uiso 1 1 calc R
C16 C 0.0568(6) 0.69364(15) 0.2708(8) 0.0308(14) Uani 1 1 d .
H16A H 0.0189 0.7022 0.1717 0.037 Uiso 1 1 calc R
C17 C 0.1671(6) 0.68728(14) 0.3820(8) 0.0304(14) Uani 1 1 d .
H17A H 0.2202 0.6903 0.3741 0.037 Uiso 1 1 calc R
C18 C 0.0801(5) 0.66409(14) 0.5743(7) 0.0223(12) Uani 1 1 d .
H18A H 0.1281 0.6461 0.6331 0.027 Uiso 1 1 calc R
H18B H 0.0066 0.6569 0.5177 0.027 Uiso 1 1 calc R
C19 C -0.0425(5) 0.61674(15) 0.1852(7) 0.0275(13) Uani 1 1 d .
H19A H -0.1189 0.6208 0.1287 0.033 Uiso 1 1 calc R
C20 C 0.0107(6) 0.62377(15) 0.1388(8) 0.0299(14) Uani 1 1 d .
H20A H -0.0217 0.6335 0.0437 0.036 Uiso 1 1 calc R
C21 C 0.1185(6) 0.61393(15) 0.2515(8) 0.0304(14) Uani 1 1 d .
H21A H 0.1749 0.6160 0.2494 0.037 Uiso 1 1 calc R
C22 C 0.1321(5) 0.60123(14) 0.3678(8) 0.0263(13) Uani 1 1 d .
H22A H 0.1999 0.5930 0.4620 0.032 Uiso 1 1 calc R
C23 C 0.0332(5) 0.60277(13) 0.3285(6) 0.0204(11) Uani 1 1 d .
C24 C 0.0092(6) 0.59096(14) 0.4139(7) 0.0266(13) Uani 1 1 d .
H24A H -0.0369 0.6061 0.4084 0.032 Uiso 1 1 calc R
H24B H 0.0754 0.5884 0.5175 0.032 Uiso 1 1 calc R
C25 C -0.0176(5) 0.79574(13) 0.5216(7) 0.0233(12) Uani 1 1 d .
H25A H -0.0399 0.8150 0.4624 0.028 Uiso 1 1 calc R
H25B H 0.0577 0.7982 0.6127 0.028 Uiso 1 1 calc R
C26 C -0.0845(5) 0.79183(14) 0.5587(7) 0.0251(12) Uani 1 1 d .
H26A H -0.0731 0.8101 0.6170 0.030 Uiso 1 1 calc R
H26B H -0.1604 0.7913 0.4676 0.030 Uiso 1 1 calc R
C27 C -0.1254(5) 0.77091(16) 0.2825(7) 0.0291(13) Uani 1 1 d .
H27A H -0.1183 0.7891 0.2417 0.044 Uiso 1 1 calc R
H27B H -0.1872 0.7739 0.2702 0.044 Uiso 1 1 calc R
H27C H -0.1345 0.7517 0.2316 0.044 Uiso 1 1 calc R
C28 C 0.0638(5) 0.76647(15) 0.4558(8) 0.0284(13) Uani 1 1 d .
H28A H 0.0653 0.7852 0.4117 0.043 Uiso 1 1 calc R
H28B H 0.0591 0.7475 0.4070 0.043 Uiso 1 1 calc R
H28C H 0.1287 0.7656 0.5595 0.043 Uiso 1 1 calc R
C29 C 0.0452(5) 0.76640(16) 0.7946(7) 0.0296(14) Uani 1 1 d .
H29A H 0.0369 0.7820 0.8436 0.044 Uiso 1 1 calc R
H29B H 0.0997 0.7736 0.7963 0.044 Uiso 1 1 calc R
H29C H 0.0662 0.7461 0.8451 0.044 Uiso 1 1 calc R
C30 C -0.1415(6) 0.75435(16) 0.6373(8) 0.0324(14) Uani 1 1 d .
H30A H -0.1453 0.7704 0.6895 0.049 Uiso 1 1 calc R
H30B H -0.1260 0.7338 0.6840 0.049 Uiso 1 1 calc R
H30C H -0.2093 0.7533 0.5358 0.049 Uiso 1 1 calc R
C31 C 0.0081(5) 0.45843(14) 0.5280(7) 0.0259(13) Uani 1 1 d .
H31A H 0.0475 0.4389 0.5822 0.031 Uiso 1 1 calc R
H31B H -0.0103 0.4579 0.4343 0.031 Uiso 1 1 calc R
C32 C -0.0931(5) 0.45993(14) 0.4990(7) 0.0245(12) Uani 1 1 d .
H32A H -0.1384 0.4416 0.4392 0.029 Uiso 1 1 calc R
H32B H -0.0746 0.4588 0.5927 0.029 Uiso 1 1 calc R
C35 C 0.1339(6) 0.48137(17) 0.7709(7) 0.0342(15) Uani 1 1 d .
H35A H 0.1827 0.4636 0.8094 0.051 Uiso 1 1 calc R
H35B H 0.0835 0.4770 0.7804 0.051 Uiso 1 1 calc R
H35C H 0.1741 0.5005 0.8257 0.051 Uiso 1 1 calc R
C36 C 0.1542(6) 0.49007(17) 0.6021(9) 0.0359(15) Uani 1 1 d .
H36A H 0.2012 0.4717 0.6448 0.054 Uiso 1 1 calc R
H36B H 0.1960 0.5091 0.6546 0.054 Uiso 1 1 calc R
H36C H 0.1176 0.4920 0.4993 0.054 Uiso 1 1 calc R
C34 C -0.2250(6) 0.49580(17) 0.4418(9) 0.0355(15) Uani 1 1 d .
H34A H -0.2794 0.4794 0.3930 0.053 Uiso 1 1 calc R
H34B H -0.2587 0.5164 0.3995 0.053 Uiso 1 1 calc R
H34C H -0.1855 0.4959 0.5460 0.053 Uiso 1 1 calc R
C33 C -0.2124(6) 0.48664(16) 0.2651(7) 0.0363(16) Uani 1 1 d .
H33A H -0.2670 0.4704 0.2213 0.054 Uiso 1 1 calc R
H33B H -0.1642 0.4808 0.2530 0.054 Uiso 1 1 calc R
H33C H -0.2460 0.5069 0.2170 0.054 Uiso 1 1 calc R
C37 C 0.7800(7) 0.91305(18) 0.4294(10) 0.0433(18) Uani 1 1 d .
H37A H 0.7025 0.9142 0.3719 0.052 Uiso 1 1 calc R
C42 C 0.8906(7) 0.1330(2) 0.5729(10) 0.048(2) Uani 1 1 d .
H42A H 0.8135 0.1378 0.4920 0.058 Uiso 1 1 calc R
C41 C 0.6440(7) 0.16326(16) 0.9943(8) 0.0368(16) Uani 1 1 d .
H41A H 0.6558 0.1721 0.9329 0.044 Uiso 1 1 calc R
C39 C 0.4739(6) 0.5240(2) 0.7186(9) 0.0417(17) Uani 1 1 d .
H39A H 0.5135 0.5443 0.7647 0.050 Uiso 1 1 calc R
C38 C 0.7379(7) 0.7344(2) 0.8695(10) 0.049(2) Uani 1 1 d .
H38A H 0.7087 0.7473 0.9017 0.059 Uiso 1 1 calc R
C40 C 0.6947(6) 0.40609(18) 0.5769(8) 0.0362(15) Uani 1 1 d .
H40A H 0.7629 0.4166 0.6604 0.043 Uiso 1 1 calc R
N3 N -0.1523(4) 0.48943(11) 0.4221(6) 0.0229(10) Uani 1 1 d .
N4 N 0.0752(4) 0.48610(12) 0.6136(6) 0.0236(10) Uani 1 1 d .
N1 N -0.0292(4) 0.76801(11) 0.4393(5) 0.0202(10) Uani 1 1 d .
N2 N -0.0566(4) 0.76267(11) 0.6415(6) 0.0222(10) Uani 1 1 d .
Cl12 Cl 0.67132(15) 0.41191(5) 0.4175(2) 0.0410(4) Uani 1 1 d .
Cl11 Cl 0.59290(19) 0.42319(6) 0.5565(2) 0.0527(5) Uani 1 1 d .
Cl10 Cl 0.70639(18) 0.36574(5) 0.6151(2) 0.0461(4) Uani 1 1 d .
Cl1 Cl 0.8153(2) 0.87341(5) 0.4445(3) 0.0531(5) Uani 1 1 d .
Cl15 Cl 0.5441(2) 0.18549(5) 0.9622(3) 0.0583(6) Uani 1 1 d .
Cl18 Cl 0.91321(19) 0.11990(7) 0.7239(3) 0.0632(6) Uani 1 1 d .
Cl7 Cl 0.53589(19) 0.49472(6) 0.8564(3) 0.0574(5) Uani 1 1 d .
Cl4 Cl 0.8616(2) 0.75053(6) 0.9497(3) 0.0615(6) Uani 1 1 d .
Cl2 Cl 0.8054(2) 0.93400(7) 0.3364(4) 0.0752(8) Uani 1 1 d .
Cl3 Cl 0.8494(3) 0.92873(9) 0.6023(4) 0.0946(11) Uani 1 1 d .
Cl13 Cl 0.76361(19) 0.16580(6) 1.1783(2) 0.0549(6) Uani 1 1 d .
Cl14 Cl 0.60425(16) 0.12382(5) 0.9437(2) 0.0430(4) Uani 1 1 d .
Cl16 Cl 0.9631(2) 0.16765(7) 0.6158(4) 0.0769(8) Uani 1 1 d .
Cl17 Cl 0.9253(2) 0.10353(7) 0.5140(3) 0.0704(7) Uani 1 1 d .
Cl8 Cl 0.34449(18) 0.52981(7) 0.6372(3) 0.0633(6) Uani 1 1 d .
Cl9 Cl 0.4788(2) 0.51296(7) 0.5892(3) 0.0658(7) Uani 1 1 d .
Cl5 Cl 0.6498(2) 0.73645(7) 0.6813(3) 0.0747(8) Uani 1 1 d .
Cl6 Cl 0.7541(2) 0.69596(7) 0.9296(4) 0.0845(10) Uani 1 1 d .

loop_
_atom_site_aniso_label
_atom_site_aniso_U_11
_atom_site_aniso_U_22
_atom_site_aniso_U_33
_atom_site_aniso_U_23
_atom_site_aniso_U_13
_atom_site_aniso_U_12
Se1 0.0177(2) 0.0191(3) 0.0214(3) 0.0013(2) 0.0131(2) -0.0025(2)
Se3 0.0196(3) 0.0225(3) 0.0176(2) 0.0002(2) 0.0130(2) 0.0032(2)
Se2 0.0249(3) 0.0200(3) 0.0203(3) 0.0004(2) 0.0169(2) 0.0042(2)
Se4 0.0376(3) 0.0184(3) 0.0242(3) -0.0011(2) 0.0241(3) -0.0053(2)
Zn1 0.0173(3) 0.0156(3) 0.0211(3) -0.0005(3) 0.0141(2) -0.0007(2)
Zn2 0.0254(3) 0.0144(3) 0.0220(3) -0.0002(3) 0.0191(3) -0.0004(3)
Fe2 0.0248(4) 0.0168(4) 0.0253(4) -0.0034(3) 0.0208(4) -0.0040(3)
Fe1 0.0237(4) 0.0165(4) 0.0287(4) 0.0031(3) 0.0215(4) 0.0019(3)
C1 0.021(3) 0.027(3) 0.027(3) 0.008(2) 0.016(3) 0.004(2)
C2 0.023(3) 0.028(3) 0.048(4) 0.017(3) 0.028(3) 0.009(2)
C3 0.050(4) 0.019(3) 0.062(5) 0.006(3) 0.051(4) 0.007(3)
C4 0.038(3) 0.018(3) 0.044(4) 0.001(3) 0.034(3) 0.001(2)
C5 0.027(3) 0.014(3) 0.025(3) 0.003(2) 0.019(2) -0.001(2)
C6 0.023(3) 0.019(3) 0.032(3) 0.006(2) 0.021(3) 0.004(2)
C7 0.031(3) 0.032(3) 0.025(3) 0.007(2) 0.021(3) 0.009(3)
C8 0.041(4) 0.033(3) 0.046(4) 0.015(3) 0.039(3) 0.013(3)
C9 0.041(4) 0.021(3) 0.062(5) 0.010(3) 0.042(4) 0.004(3)
C10 0.035(3) 0.019(3) 0.044(4) 0.004(3) 0.029(3) 0.003(2)
C11 0.027(3) 0.017(3) 0.030(3) 0.004(2) 0.022(3) 0.005(2)
C12 0.026(3) 0.018(3) 0.030(3) 0.000(2) 0.022(3) 0.003(2)
C13 0.027(3) 0.026(3) 0.034(3) -0.010(3) 0.024(3) -0.005(2)
C14 0.025(3) 0.013(3) 0.030(3) -0.006(2) 0.021(3) -0.003(2)
C15 0.036(3) 0.026(3) 0.031(3) 0.002(3) 0.026(3) 0.004(3)
C16 0.052(4) 0.021(3) 0.036(3) 0.002(3) 0.037(3) -0.001(3)
C17 0.046(4) 0.018(3) 0.053(4) -0.014(3) 0.044(4) -0.015(3)
C18 0.028(3) 0.021(3) 0.025(3) -0.002(2) 0.021(3) 0.003(2)
C19 0.033(3) 0.029(3) 0.024(3) -0.005(2) 0.021(3) -0.011(3)
C20 0.048(4) 0.025(3) 0.029(3) -0.008(2) 0.031(3) -0.013(3)
C21 0.043(4) 0.022(3) 0.045(4) -0.015(3) 0.037(3) -0.011(3)
C22 0.034(3) 0.013(3) 0.039(3) -0.006(2) 0.027(3) -0.004(2)
C23 0.033(3) 0.014(3) 0.025(3) -0.003(2) 0.024(3) -0.005(2)
C24 0.043(4) 0.023(3) 0.030(3) -0.002(2) 0.031(3) -0.008(3)
C25 0.026(3) 0.012(2) 0.030(3) -0.005(2) 0.019(3) -0.005(2)
C26 0.028(3) 0.019(3) 0.031(3) 0.002(2) 0.021(3) 0.004(2)
C27 0.028(3) 0.029(3) 0.027(3) 0.003(2) 0.017(3) -0.002(2)
C28 0.025(3) 0.030(3) 0.041(4) 0.003(3) 0.026(3) -0.002(2)
C29 0.032(3) 0.027(3) 0.021(3) -0.004(2) 0.015(3) -0.003(3)
C30 0.038(4) 0.030(3) 0.048(4) -0.010(3) 0.037(3) -0.008(3)
C31 0.038(3) 0.015(3) 0.035(3) -0.002(2) 0.029(3) 0.002(2)
C32 0.036(3) 0.014(3) 0.030(3) 0.001(2) 0.026(3) -0.002(2)
C35 0.039(4) 0.036(4) 0.026(3) 0.005(3) 0.021(3) 0.003(3)
C36 0.035(4) 0.035(4) 0.054(4) 0.001(3) 0.037(4) 0.003(3)
C34 0.033(3) 0.027(3) 0.057(4) -0.007(3) 0.035(3) -0.008(3)
C33 0.051(4) 0.022(3) 0.027(3) -0.001(3) 0.023(3) -0.004(3)
C37 0.039(4) 0.039(4) 0.055(5) 0.011(4) 0.033(4) 0.008(3)
C42 0.036(4) 0.058(5) 0.055(5) 0.003(4) 0.033(4) 0.010(4)
C41 0.059(5) 0.030(4) 0.047(4) 0.001(3) 0.046(4) -0.005(3)
C39 0.034(4) 0.048(4) 0.041(4) 0.000(3) 0.025(3) -0.005(3)
C38 0.048(5) 0.054(5) 0.054(5) 0.002(4) 0.039(4) 0.016(4)
C40 0.037(4) 0.039(4) 0.035(4) 0.001(3) 0.025(3) -0.001(3)
N3 0.028(3) 0.014(2) 0.031(3) -0.001(2) 0.022(2) -0.0016(19)
N4 0.031(3) 0.019(2) 0.029(3) 0.001(2) 0.024(2) 0.001(2)
N1 0.019(2) 0.020(2) 0.022(2) 0.0021(18) 0.014(2) -0.0007(18)
N2 0.026(3) 0.018(2) 0.028(3) -0.0014(19) 0.021(2) 0.0015(19)
Cl12 0.0377(9) 0.0515(11) 0.0419(9) 0.0122(8) 0.0304(8) 0.0038(8)
Cl11 0.0541(12) 0.0619(13) 0.0559(12) 0.0049(10) 0.0431(11) 0.0156(10)
Cl10 0.0579(12) 0.0409(10) 0.0585(12) 0.0133(9) 0.0472(11) 0.0060(9)
Cl1 0.0589(13) 0.0399(10) 0.0638(13) 0.0017(9) 0.0433(12) 0.0058(9)
Cl15 0.0938(18) 0.0425(11) 0.0819(16) 0.0145(10) 0.0769(16) 0.0160(11)
Cl18 0.0481(12) 0.0917(18) 0.0542(12) 0.0210(12) 0.0368(11) 0.0262(12)
Cl7 0.0535(12) 0.0640(14) 0.0562(12) 0.0138(10) 0.0381(11) 0.0049(10)
Cl4 0.0531(13) 0.0609(14) 0.0701(15) 0.0062(11) 0.0421(12) -0.0015(10)
Cl2 0.0693(16) 0.0707(16) 0.114(2) 0.0410(16) 0.0740(18) 0.0200(13)
Cl3 0.095(2) 0.085(2) 0.079(2) -0.0388(17) 0.0499(19) -0.0143(18)
Cl13 0.0613(13) 0.0658(14) 0.0414(10) -0.0129(9) 0.0367(10) -0.0294(11)
Cl14 0.0458(10) 0.0409(10) 0.0533(11) -0.0140(8) 0.0382(10) -0.0114(8)
Cl16 0.0727(17) 0.0795(18) 0.113(2) -0.0274(17) 0.0772(19) -0.0257(14)
Cl17 0.0665(16) 0.0788(17) 0.0691(15) -0.0027(13) 0.0478(14) 0.0251(13)
Cl8 0.0384(10) 0.0976(19) 0.0542(12) -0.0034(12) 0.0319(10) 0.0094(11)
Cl9 0.0653(15) 0.0956(19) 0.0609(14) 0.0017(13) 0.0527(13) 0.0088(13)
Cl5 0.0727(17) 0.0720(16) 0.0430(12) 0.0010(11) 0.0255(12) 0.0208(14)
Cl6 0.0622(16) 0.0709(17) 0.094(2) 0.0305(16) 0.0435(16) -0.0020(13)

loop_
_atom_type_symbol
_atom_type_description
_atom_type_scat_dispersion_real
_atom_type_scat_dispersion_imag
_atom_type_scat_source
C C 0.0033 0.0016 'International Tables Vol C Tables 4.2.6.8 and 6.1.1.4'
H H 0.0000 0.0000 'International Tables Vol C Tables 4.2.6.8 and 6.1.1.4'
N N 0.0061 0.0033 'International Tables Vol C Tables 4.2.6.8 and 6.1.1.4'
Fe Fe 0.3463 0.8444 'International Tables Vol C Tables 4.2.6.8 and 6.1.1.4'
Zn Zn 0.2839 1.4301 'International Tables Vol C Tables 4.2.6.8 and 6.1.1.4'
Se Se -0.0929 2.2259 'International Tables Vol C Tables 4.2.6.8 and 6.1.1.4'
Cl Cl 0.1484 0.1585 'International Tables Vol C Tables 4.2.6.8 and 6.1.1.4'

loop_
_geom_angle_atom_site_label_1
_geom_angle_atom_site_label_2
_geom_angle_atom_site_label_3
_geom_angle
C6 Se1 Zn1 99.09(19)
C18 Se3 Zn1 97.20(18)
C12 Se2 Zn2 98.77(18)
C24 Se4 Zn2 103.43(17)
N2 Zn1 N1 85.8(2)
N2 Zn1 Se3 109.08(15)
N1 Zn1 Se3 115.77(14)
N2 Zn1 Se1 112.08(15)
N1 Zn1 Se1 109.31(14)
Se3 Zn1 Se1 119.74(4)
N4 Zn2 N3 85.39(19)
N4 Zn2 Se4 112.92(14)
N3 Zn2 Se4 104.24(15)
N4 Zn2 Se2 111.56(15)
N3 Zn2 Se2 115.88(14)
Se4 Zn2 Se2 121.15(3)
C16 Fe2 C20 104.7(3)
C16 Fe2 C19 118.2(3)
C20 Fe2 C19 40.8(3)
C16 Fe2 C15 41.5(3)
C20 Fe2 C15 121.4(3)
C19 Fe2 C15 104.3(3)
C16 Fe2 C13 68.9(3)
C20 Fe2 C13 157.9(3)
C19 Fe2 C13 161.1(3)
C15 Fe2 C13 68.7(3)
C16 Fe2 C17 40.8(3)
C20 Fe2 C17 120.7(3)
C19 Fe2 C17 154.8(3)
C15 Fe2 C17 68.9(3)
C13 Fe2 C17 40.8(3)
C16 Fe2 C21 123.8(3)
C20 Fe2 C21 41.0(3)
C19 Fe2 C21 68.5(3)
C15 Fe2 C21 159.8(3)
C13 Fe2 C21 123.9(3)
C17 Fe2 C21 109.2(3)
C16 Fe2 C14 69.3(2)
C20 Fe2 C14 158.6(3)
C19 Fe2 C14 122.6(2)
C15 Fe2 C14 40.7(2)
C13 Fe2 C14 40.9(2)
C17 Fe2 C14 68.9(2)
C21 Fe2 C14 159.0(3)
C16 Fe2 C23 154.8(3)
C20 Fe2 C23 68.9(2)
C19 Fe2 C23 41.2(2)
C15 Fe2 C23 119.6(3)
C13 Fe2 C23 125.8(3)
C17 Fe2 C23 163.2(3)
C21 Fe2 C23 68.2(2)
C14 Fe2 C23 107.3(2)
C16 Fe2 C22 161.8(3)
C20 Fe2 C22 68.6(3)
C19 Fe2 C22 68.5(3)
C15 Fe2 C22 156.4(3)
C13 Fe2 C22 110.6(3)
C17 Fe2 C22 127.0(3)
C21 Fe2 C22 40.3(3)
C14 Fe2 C22 123.1(3)
C23 Fe2 C22 40.4(2)
C8 Fe1 C3 106.0(3)
C8 Fe1 C7 41.3(3)
C3 Fe1 C7 124.9(3)
C8 Fe1 C9 40.1(3)
C3 Fe1 C9 118.2(3)
C7 Fe1 C9 68.7(3)
C8 Fe1 C10 68.6(3)
C3 Fe1 C10 153.6(3)
C7 Fe1 C10 69.0(3)
C9 Fe1 C10 41.1(3)
C8 Fe1 C1 160.8(3)
C3 Fe1 C1 68.4(3)
C7 Fe1 C1 156.8(3)
C9 Fe1 C1 124.9(3)
C10 Fe1 C1 107.8(3)
C8 Fe1 C2 122.9(3)
C3 Fe1 C2 40.3(3)
C7 Fe1 C2 160.9(3)
C9 Fe1 C2 105.7(3)
C10 Fe1 C2 119.5(3)
C1 Fe1 C2 41.1(2)
C8 Fe1 C4 120.1(3)
C3 Fe1 C4 40.6(3)
C7 Fe1 C4 108.2(3)
C9 Fe1 C4 153.6(3)
C10 Fe1 C4 164.4(3)
C1 Fe1 C4 68.3(3)
C2 Fe1 C4 68.2(3)
C8 Fe1 C5 155.9(3)
C3 Fe1 C5 68.2(2)
C7 Fe1 C5 121.6(3)
C9 Fe1 C5 163.5(3)
C10 Fe1 C5 127.0(3)
C1 Fe1 C5 40.9(2)
C2 Fe1 C5 68.7(2)
C4 Fe1 C5 40.4(2)
C8 Fe1 C11 69.1(2)
C3 Fe1 C11 163.2(3)
C7 Fe1 C11 41.0(2)
C9 Fe1 C11 69.1(3)
C10 Fe1 C11 41.2(3)
C1 Fe1 C11 121.5(2)
C2 Fe1 C11 155.9(3)
C4 Fe1 C11 126.8(3)
C5 Fe1 C11 109.3(2)
C5 C1 C2 107.7(6)
C5 C1 Fe1 70.0(3)
C2 C1 Fe1 69.6(3)
C3 C2 C1 107.4(6)
C3 C2 Fe1 69.1(4)
C1 C2 Fe1 69.3(3)
C2 C3 C4 109.2(6)
C2 C3 Fe1 70.6(4)
C4 C3 Fe1 70.5(4)
C3 C4 C5 108.1(6)
C3 C4 Fe1 68.9(4)
C5 C4 Fe1 70.1(3)
C4 C5 C1 107.6(5)
C4 C5 C6 126.9(6)
C1 C5 C6 125.5(5)
C4 C5 Fe1 69.6(3)
C1 C5 Fe1 69.1(3)
C6 C5 Fe1 126.1(4)
C5 C6 Se1 110.6(4)
C8 C7 C11 108.0(6)
C8 C7 Fe1 68.9(4)
C11 C7 Fe1 70.7(3)
C9 C8 C7 109.0(6)
C9 C8 Fe1 70.4(4)
C7 C8 Fe1 69.8(4)
C8 C9 C10 108.4(6)
C8 C9 Fe1 69.5(4)
C10 C9 Fe1 69.5(4)
C9 C10 C11 108.2(6)
C9 C10 Fe1 69.4(4)
C11 C10 Fe1 70.6(4)
C7 C11 C10 106.4(5)
C7 C11 C12 127.2(6)
C10 C11 C12 126.4(6)
C7 C11 Fe1 68.2(3)
C10 C11 Fe1 68.3(3)
C12 C11 Fe1 128.0(4)
C11 C12 Se2 112.2(4)
C17 C13 C14 108.5(6)
C17 C13 Fe2 69.8(4)
C14 C13 Fe2 70.0(3)
C15 C14 C13 107.5(6)
C15 C14 C18 127.3(5)
C13 C14 C18 125.2(6)
C15 C14 Fe2 69.1(3)
C13 C14 Fe2 69.1(3)
C18 C14 Fe2 128.2(4)
C14 C15 C16 108.1(6)
C14 C15 Fe2 70.2(3)
C16 C15 Fe2 68.7(4)
C17 C16 C15 107.9(6)
C17 C16 Fe2 70.3(4)
C15 C16 Fe2 69.7(4)
C16 C17 C13 108.0(5)
C16 C17 Fe2 68.9(4)
C13 C17 Fe2 69.4(3)
C14 C18 Se3 111.1(4)
C20 C19 C23 108.0(6)
C20 C19 Fe2 69.3(4)
C23 C19 Fe2 70.1(3)
C19 C20 C21 107.8(6)
C19 C20 Fe2 69.9(4)
C21 C20 Fe2 70.2(4)
C22 C21 C20 108.3(6)
C22 C21 Fe2 70.3(3)
C20 C21 Fe2 68.8(4)
C21 C22 C23 108.3(6)
C21 C22 Fe2 69.4(4)
C23 C22 Fe2 69.6(3)
C22 C23 C19 107.5(5)
C22 C23 C24 127.1(6)
C19 C23 C24 125.4(6)
C22 C23 Fe2 70.0(3)
C19 C23 Fe2 68.7(3)
C24 C23 Fe2 128.7(4)
C23 C24 Se4 107.7(4)
N1 C25 C26 111.0(5)
N2 C26 C25 111.0(5)
N4 C31 C32 110.1(5)
N3 C32 C31 111.1(5)
Cl3 C37 Cl2 111.5(5)
Cl3 C37 Cl1 109.8(5)
Cl2 C37 Cl1 109.3(5)
Cl18 C42 Cl17 110.2(5)
Cl18 C42 Cl16 110.6(5)
Cl17 C42 Cl16 110.1(5)
Cl14 C41 Cl15 110.4(4)
Cl14 C41 Cl13 110.6(4)
Cl15 C41 Cl13 110.9(4)
Cl8 C39 Cl9 110.9(4)
Cl8 C39 Cl7 110.4(4)
Cl9 C39 Cl7 109.7(5)
Cl5 C38 Cl6 111.7(5)
Cl5 C38 Cl4 110.5(5)
Cl6 C38 Cl4 110.0(5)
Cl10 C40 Cl11 111.1(4)
Cl10 C40 Cl12 109.9(4)
Cl11 C40 Cl12 110.5(4)
C34 N3 C33 109.9(6)
C34 N3 C32 109.6(5)
C33 N3 C32 110.2(5)
C34 N3 Zn2 111.4(4)
C33 N3 Zn2 111.7(4)
C32 N3 Zn2 103.9(4)
C31 N4 C36 109.8(5)
C31 N4 C35 110.0(5)
C36 N4 C35 107.9(6)
C31 N4 Zn2 105.2(4)
C36 N4 Zn2 113.2(4)
C35 N4 Zn2 110.7(4)
C27 N1 C28 108.4(5)
C27 N1 C25 110.8(5)
C28 N1 C25 108.9(5)
C27 N1 Zn1 110.2(4)
C28 N1 Zn1 113.8(4)
C25 N1 Zn1 104.7(4)
C26 N2 C30 109.9(5)
C26 N2 C29 110.7(5)
C30 N2 C29 110.0(5)
C26 N2 Zn1 103.7(4)
C30 N2 Zn1 111.7(4)
C29 N2 Zn1 110.8(4)

loop_
_geom_bond_atom_site_label_1
_geom_bond_atom_site_label_2
_geom_bond_distance
Se1 C6 1.998(6)
Se1 Zn1 2.3797(14)
Se3 C18 1.983(6)
Se3 Zn1 2.3767(13)
Se2 C12 1.979(6)
Se2 Zn2 2.3763(9)
Se4 C24 1.982(6)
Se4 Zn2 2.3748(10)
Zn1 N2 2.129(5)
Zn1 N1 2.134(5)
Zn2 N4 2.125(5)
Zn2 N3 2.141(5)
Fe2 C16 2.033(6)
Fe2 C20 2.035(6)
Fe2 C19 2.043(6)
Fe2 C15 2.047(6)
Fe2 C13 2.048(6)
Fe2 C17 2.052(6)
Fe2 C21 2.054(6)
Fe2 C14 2.061(6)
Fe2 C23 2.062(5)
Fe2 C22 2.067(6)
Fe1 C8 2.027(6)
Fe1 C3 2.034(6)
Fe1 C7 2.039(6)
Fe1 C9 2.040(7)
Fe1 C10 2.042(7)
Fe1 C1 2.049(6)
Fe1 C2 2.054(6)
Fe1 C4 2.055(6)
Fe1 C5 2.061(5)
Fe1 C11 2.073(6)
C1 C5 1.436(9)
C1 C2 1.439(9)
C2 C3 1.407(11)
C3 C4 1.419(10)
C4 C5 1.420(9)
C5 C6 1.483(8)
C7 C8 1.434(10)
C7 C11 1.441(9)
C8 C9 1.395(12)
C9 C10 1.433(10)
C10 C11 1.447(10)
C11 C12 1.493(8)
C13 C17 1.430(10)
C13 C14 1.436(8)
C14 C15 1.428(9)
C14 C18 1.483(8)
C15 C16 1.447(9)
C16 C17 1.423(11)
C19 C20 1.422(9)
C19 C23 1.444(9)
C20 C21 1.431(11)
C21 C22 1.421(10)
C22 C23 1.425(9)
C23 C24 1.482(8)
C25 N1 1.488(7)
C25 C26 1.529(9)
C26 N2 1.470(8)
C27 N1 1.478(8)
C28 N1 1.480(8)
C29 N2 1.482(8)
C30 N2 1.479(8)
C31 N4 1.475(8)
C31 C32 1.530(9)
C32 N3 1.482(8)
C35 N4 1.496(8)
C36 N4 1.483(8)
C34 N3 1.468(8)
C33 N3 1.479(8)
C37 Cl3 1.745(10)
C37 Cl2 1.751(9)
C37 Cl1 1.756(8)
C42 Cl18 1.749(9)
C42 Cl17 1.759(9)
C42 Cl16 1.761(10)
C41 Cl14 1.755(7)
C41 Cl15 1.759(8)
C41 Cl13 1.760(9)
C39 Cl8 1.731(8)
C39 Cl9 1.755(8)
C39 Cl7 1.778(8)
C38 Cl5 1.732(9)
C38 Cl6 1.740(10)
C38 Cl4 1.767(10)
C40 Cl10 1.752(8)
C40 Cl11 1.757(8)
C40 Cl12 1.773(7)
